data_7103634
loop_
_publ_author_name
'C\'ampora, Juan'
'del Mar Conejo, Mar\'ia'
'Reyes, Manuel L.'
'Mereiter, Kurt'
'Passaglia, Elisa'

_publ_section_title
;
 \h^6^-Arene complexes of Ni(II), efficient catalysts for 1,3-butadiene
 and styrene polymerization
;
_journal_coden_ASTM CHCOFS
_journal_issue 1
_journal_name_full
;
 Chemical Communications (Cambridge, United Kingdom)
;
_journal_page_first 78
_journal_page_last 79
_journal_paper_doi 10.1039/b209838e
_journal_year 2003
_chemical_formula_moiety 'C18 H29 O Ni 1+, C32 H12 B F24 1-, 1.5( C H2 Cl2)'
_chemical_formula_sum 'C51.5 H44 B Cl3 F24 Ni O'
_chemical_formula_weight 1310.74
_chemical_name_common
;
[Ni(eta3-C3H5)(eta6-C6H2O(Me)(tBu)2)](B(Ph(CF3)2)4x1.5CH2Cl2
;
_space_group_IT_number 2
_symmetry_cell_setting triclinic
_symmetry_space_group_name_Hall '-P 1'
_symmetry_space_group_name_H-M 'P -1'
_atom_sites_solution_hydrogens geom
_atom_sites_solution_primary direct
_atom_sites_solution_secondary difmap
_audit_creation_method SHELXL-97
_cell_angle_alpha 95.84(2)
_cell_angle_beta 101.41(2)
_cell_angle_gamma 118.19(2)
_cell_formula_units_Z 2
_cell_length_a 13.807(9)
_cell_length_b 13.981(9)
_cell_length_c 17.466(11)
_cell_measurement_reflns_used 980
_cell_measurement_temperature 213(2)
_cell_measurement_theta_max 25.0
_cell_measurement_theta_min 2.6
_cell_volume 2838(3)
_computing_cell_refinement 'Bruker SAINT'
_computing_data_collection 'Bruker SMART'
_computing_data_reduction 'Bruker SAINT, SADABS, XPREP'
_computing_molecular_graphics 'Bruker SHELXTL'
_computing_publication_material 'Bruker SHELXTL'
_computing_structure_refinement 'SHELXL-97 (Sheldrick, 1997)'
_computing_structure_solution 'SHELXS-97 (Sheldrick, 1997)'
_diffrn_ambient_temperature 213(2)
_diffrn_measured_fraction_theta_full 0.996
_diffrn_measured_fraction_theta_max 0.996
_diffrn_measurement_device_type 'BRUKER SMART 3-circle with CCD area detector'
_diffrn_measurement_method 'omega scans'
_diffrn_radiation_monochromator graphite
_diffrn_radiation_source 'fine-focus sealed tube'
_diffrn_radiation_type MoK\a
_diffrn_radiation_wavelength 0.71073
_diffrn_reflns_av_R_equivalents 0.0430
_diffrn_reflns_av_sigmaI/netI 0.0503
_diffrn_reflns_limit_h_max 16
_diffrn_reflns_limit_h_min -16
_diffrn_reflns_limit_k_max 16
_diffrn_reflns_limit_k_min -14
_diffrn_reflns_limit_l_max 20
_diffrn_reflns_limit_l_min -20
_diffrn_reflns_number 31705
_diffrn_reflns_theta_full 25.01
_diffrn_reflns_theta_max 25.01
_diffrn_reflns_theta_min 1.70
_exptl_absorpt_coefficient_mu 0.599
_exptl_absorpt_correction_T_max 0.96
_exptl_absorpt_correction_T_min 0.79
_exptl_absorpt_correction_type 'semi-empirical from equivalents (SADABS)'
_exptl_crystal_colour red
_exptl_crystal_density_diffrn 1.534
_exptl_crystal_density_method 'not measured'
_exptl_crystal_description plate
_exptl_crystal_F_000 1322
_exptl_crystal_size_max 0.70
_exptl_crystal_size_mid 0.32
_exptl_crystal_size_min 0.06
_refine_diff_density_max 0.515
_refine_diff_density_min -0.505
_refine_diff_density_rms 0.057
_refine_ls_extinction_method none
_refine_ls_goodness_of_fit_ref 1.023
_refine_ls_hydrogen_treatment mixed
_refine_ls_matrix_type full
_refine_ls_number_parameters 820
_refine_ls_number_reflns 9971
_refine_ls_number_restraints 325
_refine_ls_restrained_S_all 1.025
_refine_ls_R_factor_all 0.0931
_refine_ls_R_factor_gt 0.0531
_refine_ls_shift/su_max 0.001
_refine_ls_shift/su_mean 0.000
_refine_ls_structure_factor_coef Fsqd
_refine_ls_weighting_details 'calc w=1/[\s^2^(Fo^2^)+(0.0764P)^2^+1.2629P] where P=(Fo^2^+2Fc^2^)/3'
_refine_ls_weighting_scheme calc
_refine_ls_wR_factor_gt 0.1300
_refine_ls_wR_factor_ref 0.1514
_reflns_number_gt 6448
_reflns_number_total 9971
_reflns_threshold_expression >2sigma(I)
_cod_data_source_file b209838e.txt
_cod_data_source_block 552jce
_cod_depositor_comments
;
The following automatic conversions were performed:
'_symmetry_cell_setting' value 'Triclinic' changed to 'triclinic'
according to '/home/saulius/struct/CIF-dictionaries/cif_core.dic'
dictionary named 'cif_core.dic' version 2.4.1 from 2010-06-29.

Automatic conversion script
Id: cif_fix_enum 1527 2010-12-29 10:47:43Z saulius 
;
_cod_original_sg_symbol_H-M P-1
_cod_original_formula_sum 'C51.50 H44 B Cl3 F24 Ni O'
_cod_database_code 7103634

loop_
_symmetry_equiv_pos_as_xyz
'x, y, z'
'-x, -y, -z'

loop_
_atom_site_label
_atom_site_type_symbol
_atom_site_fract_x
_atom_site_fract_y
_atom_site_fract_z
_atom_site_U_iso_or_equiv
_atom_site_adp_type
_atom_site_occupancy
_atom_site_symmetry_multiplicity
_atom_site_calc_flag
_atom_site_refinement_flags
_atom_site_disorder_assembly
_atom_site_disorder_group
Ni Ni 0.04774(4) 0.25854(4) 0.22829(3) 0.03881(15) Uani 1 1 d . . .
C1 C -0.1053(3) 0.1288(4) 0.2254(3) 0.0692(13) Uani 1 1 d . . .
H1A H -0.1214 0.0542 0.2021 0.083 Uiso 1 1 calc R . .
H1B H -0.1335 0.1322 0.2723 0.083 Uiso 1 1 calc R . .
C2 C -0.1147(4) 0.1931(4) 0.1726(3) 0.0674(12) Uani 1 1 d . . .
H2 H -0.1558 0.2341 0.1785 0.081 Uiso 1 1 calc R . .
C3 C -0.0558(4) 0.2053(4) 0.1158(3) 0.0689(13) Uani 1 1 d . . .
H3A H -0.0494 0.2623 0.0856 0.083 Uiso 1 1 calc R . .
H3B H -0.0679 0.1369 0.0837 0.083 Uiso 1 1 calc R . .
C4 C 0.1619(3) 0.2958(3) 0.3482(2) 0.0389(8) Uani 1 1 d . . .
C5 C 0.1975(3) 0.2506(3) 0.28969(19) 0.0344(7) Uani 1 1 d . . .
C6 C 0.2167(3) 0.3030(3) 0.2251(2) 0.0350(7) Uani 1 1 d . . .
H6 H 0.2264 0.2653 0.1785 0.042 Uiso 1 1 calc R . .
C7 C 0.2012(3) 0.3946(3) 0.2174(2) 0.0361(8) Uani 1 1 d . . .
C8 C 0.1687(3) 0.4367(3) 0.2776(2) 0.0410(8) Uani 1 1 d . . .
H8 H 0.1416 0.4893 0.2664 0.049 Uiso 1 1 calc R . .
C9 C 0.1474(3) 0.3891(3) 0.3434(2) 0.0396(8) Uani 1 1 d . . .
O O 0.1420(3) 0.2516(2) 0.41270(16) 0.0546(7) Uani 1 1 d D . .
H1OH H 0.153(4) 0.197(3) 0.418(3) 0.082 Uiso 1 1 d D . .
C10 C 0.2189(3) 0.1526(3) 0.2974(2) 0.0410(8) Uani 1 1 d . . .
C11 C 0.1121(4) 0.0480(3) 0.3025(2) 0.0532(10) Uani 1 1 d . . .
H11A H 0.0494 0.0256 0.2550 0.080 Uiso 1 1 calc R . .
H11B H 0.0907 0.0643 0.3498 0.080 Uiso 1 1 calc R . .
H11C H 0.1286 -0.0118 0.3060 0.080 Uiso 1 1 calc R . .
C12 C 0.3195(4) 0.1890(4) 0.3714(3) 0.0631(11) Uani 1 1 d . . .
H12A H 0.3328 0.1275 0.3768 0.095 Uiso 1 1 calc R . .
H12B H 0.3018 0.2110 0.4188 0.095 Uiso 1 1 calc R . .
H12C H 0.3877 0.2514 0.3654 0.095 Uiso 1 1 calc R . .
C13 C 0.2515(4) 0.1196(3) 0.2252(2) 0.0556(10) Uani 1 1 d . . .
H13A H 0.1890 0.0949 0.1771 0.083 Uiso 1 1 calc R . .
H13B H 0.2667 0.0596 0.2322 0.083 Uiso 1 1 calc R . .
H13C H 0.3195 0.1833 0.2201 0.083 Uiso 1 1 calc R . .
C14 C 0.2213(3) 0.4480(3) 0.1474(2) 0.0458(9) Uani 1 1 d . . .
H14A H 0.2963 0.5148 0.1633 0.069 Uiso 1 1 calc R . .
H14B H 0.1632 0.4676 0.1298 0.069 Uiso 1 1 calc R . .
H14C H 0.2173 0.3963 0.1038 0.069 Uiso 1 1 calc R . .
C15 C 0.1125(4) 0.4391(3) 0.4086(2) 0.0545(10) Uani 1 1 d . . .
C16 C -0.0056(4) 0.3511(4) 0.4144(3) 0.0825(16) Uani 1 1 d . . .
H16A H -0.0012 0.2884 0.4301 0.124 Uiso 1 1 calc R . .
H16B H -0.0618 0.3258 0.3627 0.124 Uiso 1 1 calc R . .
H16C H -0.0282 0.3838 0.4541 0.124 Uiso 1 1 calc R . .
C17 C 0.2026(5) 0.4793(4) 0.4884(3) 0.0771(14) Uani 1 1 d . . .
H17A H 0.2082 0.4168 0.5035 0.116 Uiso 1 1 calc R . .
H17B H 0.1812 0.5117 0.5290 0.116 Uiso 1 1 calc R . .
H17C H 0.2760 0.5349 0.4836 0.116 Uiso 1 1 calc R . .
C18 C 0.1035(5) 0.5388(4) 0.3875(3) 0.0898(17) Uani 1 1 d . . .
H18A H 0.0809 0.5687 0.4287 0.135 Uiso 1 1 calc R . .
H18B H 0.0467 0.5151 0.3363 0.135 Uiso 1 1 calc R . .
H18C H 0.1772 0.5959 0.3842 0.135 Uiso 1 1 calc R . .
B B 0.5536(3) 0.7976(3) 0.1827(2) 0.0300(8) Uani 1 1 d . . .
C19 C 0.6279(3) 0.8349(2) 0.11739(18) 0.0286(7) Uani 1 1 d . . .
C20 C 0.6081(3) 0.8947(3) 0.06316(19) 0.0326(7) Uani 1 1 d . . .
H20 H 0.5469 0.9077 0.0613 0.039 Uiso 1 1 calc R . .
C21 C 0.6755(3) 0.9357(3) 0.01184(19) 0.0358(8) Uani 1 1 d . . .
C22 C 0.7646(3) 0.9165(3) 0.0116(2) 0.0372(8) Uani 1 1 d . . .
H22 H 0.8096 0.9430 -0.0237 0.045 Uiso 1 1 calc R . .
C23 C 0.7863(3) 0.8573(3) 0.06471(19) 0.0329(7) Uani 1 1 d . A .
C24 C 0.7201(3) 0.8187(3) 0.11698(19) 0.0306(7) Uani 1 1 d . . .
H24 H 0.7380 0.7803 0.1533 0.037 Uiso 1 1 calc R . .
C25 C 0.6507(4) 1.0008(3) -0.0429(2) 0.0525(10) Uani 1 1 d . . .
C26 C 0.8825(3) 0.8361(3) 0.0655(2) 0.0491(9) Uani 1 1 d D . .
C27 C 0.4192(3) 0.7607(2) 0.14409(19) 0.0301(7) Uani 1 1 d . . .
C28 C 0.3585(3) 0.6997(3) 0.0657(2) 0.0342(7) Uani 1 1 d . . .
H28 H 0.3982 0.6860 0.0322 0.041 Uiso 1 1 calc R . .
C29 C 0.2426(3) 0.6584(3) 0.0350(2) 0.0399(8) Uani 1 1 d . . .
C30 C 0.1808(3) 0.6771(3) 0.0821(2) 0.0452(9) Uani 1 1 d . . .
H30 H 0.1020 0.6498 0.0614 0.054 Uiso 1 1 calc R . .
C31 C 0.2381(3) 0.7366(3) 0.1599(2) 0.0401(8) Uani 1 1 d . B .
C32 C 0.3540(3) 0.7767(3) 0.1906(2) 0.0354(8) Uani 1 1 d . . .
H32 H 0.3902 0.8160 0.2444 0.042 Uiso 1 1 calc R . .
C33 C 0.1838(3) 0.5908(4) -0.0481(3) 0.0585(11) Uani 1 1 d . . .
C34 C 0.1737(3) 0.7567(4) 0.2130(3) 0.0587(11) Uani 1 1 d D . .
C35 C 0.5448(3) 0.6856(3) 0.21020(19) 0.0306(7) Uani 1 1 d . . .
C36 C 0.5349(3) 0.5982(3) 0.1568(2) 0.0330(7) Uani 1 1 d . . .
H36 H 0.5398 0.6063 0.1047 0.040 Uiso 1 1 calc R . .
C37 C 0.5181(3) 0.4992(3) 0.1780(2) 0.0384(8) Uani 1 1 d . C .
C38 C 0.5119(3) 0.4847(3) 0.2541(2) 0.0420(9) Uani 1 1 d . . .
H38 H 0.5020 0.4186 0.2688 0.050 Uiso 1 1 calc R . .
C39 C 0.5204(3) 0.5689(3) 0.3079(2) 0.0402(8) Uani 1 1 d . D .
C40 C 0.5342(3) 0.6662(3) 0.2858(2) 0.0358(8) Uani 1 1 d . . .
H40 H 0.5365 0.7212 0.3231 0.043 Uiso 1 1 calc R . .
C41 C 0.5013(4) 0.4075(3) 0.1163(3) 0.0566(11) Uani 1 1 d D . .
C42 C 0.5139(4) 0.5579(3) 0.3911(2) 0.0573(11) Uani 1 1 d D . .
C43 C 0.6192(3) 0.9065(3) 0.25726(19) 0.0309(7) Uani 1 1 d . . .
C44 C 0.7031(3) 0.9206(3) 0.3244(2) 0.0354(8) Uani 1 1 d . . .
H44 H 0.7230 0.8651 0.3268 0.042 Uiso 1 1 calc R . .
C45 C 0.7579(3) 1.0131(3) 0.3877(2) 0.0416(8) Uani 1 1 d . E .
C46 C 0.7340(3) 1.0984(3) 0.3853(2) 0.0429(9) Uani 1 1 d . . .
H46 H 0.7705 1.1610 0.4283 0.051 Uiso 1 1 calc R . .
C47 C 0.6554(3) 1.0900(3) 0.3182(2) 0.0396(8) Uani 1 1 d . F .
C48 C 0.5993(3) 0.9959(3) 0.25600(19) 0.0339(7) Uani 1 1 d . . .
H48 H 0.5459 0.9920 0.2112 0.041 Uiso 1 1 calc R . .
C49 C 0.8440(4) 1.0196(4) 0.4570(2) 0.0602(11) Uani 1 1 d D . .
C50 C 0.6320(4) 1.1826(3) 0.3113(3) 0.0601(11) Uani 1 1 d D . .
F25A F 0.7251(4) 1.0427(3) -0.0838(2) 0.1267(15) Uani 1 1 d . . .
F25B F 0.5479(3) 0.9441(3) -0.0932(2) 0.1289(15) Uani 1 1 d . . .
F25C F 0.6510(3) 1.0870(2) -0.00452(17) 0.0854(9) Uani 1 1 d . . .
F26A F 0.8833(5) 0.7646(6) 0.1035(5) 0.172(3) Uani 0.855(5) 1 d PD A 1
F26B F 0.8837(3) 0.8027(5) -0.0087(2) 0.1052(17) Uani 0.855(5) 1 d PD A 1
F26C F 0.9831(2) 0.9276(3) 0.0903(3) 0.1118(17) Uani 0.855(5) 1 d PD A 1
F26D F 0.9514(10) 0.8965(13) 0.0317(11) 0.051(2) Uiso 0.145(5) 1 d PD A 2
F26E F 0.9443(10) 0.8517(15) 0.1341(5) 0.051(2) Uiso 0.145(5) 1 d PD A 2
F26F F 0.8528(6) 0.7398(8) 0.0326(10) 0.051(2) Uiso 0.145(5) 1 d PD A 2
F33A F 0.0753(2) 0.5672(3) -0.07426(17) 0.0970(10) Uani 1 1 d . . .
F33B F 0.2327(2) 0.6418(3) -0.10139(15) 0.0884(9) Uani 1 1 d . . .
F33C F 0.1804(3) 0.4947(2) -0.05833(18) 0.1120(12) Uani 1 1 d . . .
F34A F 0.2348(4) 0.8503(4) 0.2669(3) 0.128(2) Uani 0.845(5) 1 d PD B 1
F34B F 0.0903(5) 0.7694(6) 0.1732(3) 0.137(2) Uani 0.845(5) 1 d PD B 1
F34C F 0.1293(6) 0.6786(5) 0.2488(4) 0.145(3) Uani 0.845(5) 1 d PD B 1
F34D F 0.0747(8) 0.6765(9) 0.2006(8) 0.051(2) Uiso 0.155(5) 1 d PD B 2
F34E F 0.2180(10) 0.7718(16) 0.2868(4) 0.051(2) Uiso 0.155(5) 1 d PD B 2
F34F F 0.1622(14) 0.8377(10) 0.2073(9) 0.051(2) Uiso 0.155(5) 1 d PD B 2
F41A F 0.5222(7) 0.3346(4) 0.1467(2) 0.129(2) Uani 0.869(6) 1 d PD C 1
F41B F 0.3987(4) 0.3528(5) 0.0682(4) 0.166(3) Uani 0.869(6) 1 d PD C 1
F41C F 0.5685(5) 0.4415(3) 0.0697(3) 0.1164(18) Uani 0.869(6) 1 d PD C 1
F41D F 0.4490(16) 0.4015(10) 0.0475(4) 0.051(2) Uiso 0.131(6) 1 d PD C 2
F41E F 0.5908(8) 0.4112(11) 0.1092(9) 0.051(2) Uiso 0.131(6) 1 d PD C 2
F41F F 0.4394(16) 0.3127(5) 0.1261(8) 0.051(2) Uiso 0.131(6) 1 d PD C 2
F42A F 0.5137(7) 0.4656(3) 0.4068(2) 0.150(3) Uani 0.851(6) 1 d PD D 1
F42B F 0.6048(3) 0.6367(3) 0.44579(15) 0.0877(14) Uani 0.851(6) 1 d PD D 1
F42C F 0.4270(5) 0.5552(9) 0.4062(3) 0.179(3) Uani 0.851(6) 1 d PD D 1
F42D F 0.4903(15) 0.6243(11) 0.4262(4) 0.051(2) Uiso 0.149(6) 1 d PD D 2
F42E F 0.4385(12) 0.4656(9) 0.3951(3) 0.051(2) Uiso 0.149(6) 1 d PD D 2
F42F F 0.6047(9) 0.5765(16) 0.4371(4) 0.051(2) Uiso 0.149(6) 1 d PD D 2
F49A F 0.8673(5) 1.0932(4) 0.5218(2) 0.146(2) Uani 0.936(4) 1 d PD E 1
F49B F 0.8137(3) 0.9253(3) 0.4802(2) 0.0904(12) Uani 0.936(4) 1 d PD E 1
F49C F 0.9424(3) 1.0470(5) 0.4423(2) 0.1295(19) Uani 0.936(4) 1 d PD E 1
F49D F 0.892(2) 0.966(3) 0.4413(6) 0.051(2) Uiso 0.064(4) 1 d PD E 2
F49E F 0.9249(17) 1.1155(9) 0.4891(14) 0.051(2) Uiso 0.064(4) 1 d PD E 2
F49F F 0.8072(9) 0.985(3) 0.5141(10) 0.051(2) Uiso 0.064(4) 1 d PD E 2
F50A F 0.6799(4) 1.2613(3) 0.3762(2) 0.1187(16) Uani 0.943(4) 1 d PD F 1
F50B F 0.6715(4) 1.2329(3) 0.2536(3) 0.1162(15) Uani 0.943(4) 1 d PD F 1
F50C F 0.5233(3) 1.1500(2) 0.2891(3) 0.1005(13) Uani 0.943(4) 1 d PD F 1
F50D F 0.571(3) 1.1706(15) 0.2444(9) 0.051(2) Uiso 0.057(4) 1 d PD F 2
F50E F 0.583(3) 1.199(2) 0.3595(15) 0.051(2) Uiso 0.057(4) 1 d PD F 2
F50F F 0.7196(9) 1.2748(8) 0.321(2) 0.051(2) Uiso 0.057(4) 1 d PD F 2
C51S C 0.8410(7) 0.6329(7) 0.2576(5) 0.135(3) Uani 1 1 d . . .
H51A H 0.7780 0.6160 0.2111 0.162 Uiso 1 1 d R G .
H51B H 0.9089 0.6528 0.2386 0.162 Uiso 1 1 d R . .
Cl1S Cl 0.81025(19) 0.52115(17) 0.29133(12) 0.1294(6) Uani 1 1 d . G .
Cl2S Cl 0.8660(4) 0.7524(3) 0.3261(2) 0.1740(15) Uani 0.830(9) 1 d P G 1
Cl2T Cl 0.922(2) 0.7376(18) 0.3310(12) 0.174 Uiso 0.170(9) 1 d P G 2
Cl3S Cl 0.545(2) 0.1633(19) 0.5570(10) 0.273(12) Uani 0.34(3) 1 d P . .
Cl4S Cl 0.564(4) 0.073(4) 0.5374(16) 0.61(3) Uani 0.52(5) 1 d P . .
Cl5S Cl 0.481(3) 0.042(6) 0.495(3) 0.53(5) Uani 0.34(4) 1 d P . .

loop_
_atom_site_aniso_label
_atom_site_aniso_U_11
_atom_site_aniso_U_22
_atom_site_aniso_U_33
_atom_site_aniso_U_23
_atom_site_aniso_U_13
_atom_site_aniso_U_12
Ni 0.0332(3) 0.0360(3) 0.0450(3) 0.0097(2) 0.0151(2) 0.0142(2)
C1 0.042(2) 0.061(3) 0.077(3) 0.011(2) 0.021(2) 0.004(2)
C2 0.041(2) 0.066(3) 0.079(3) 0.008(3) 0.012(2) 0.018(2)
C3 0.048(3) 0.075(3) 0.051(3) 0.008(2) 0.003(2) 0.011(2)
C4 0.040(2) 0.0352(19) 0.040(2) 0.0095(16) 0.0188(16) 0.0152(16)
C5 0.0326(18) 0.0307(18) 0.0370(18) 0.0078(15) 0.0118(15) 0.0131(15)
C6 0.0322(18) 0.0333(18) 0.0365(18) 0.0061(15) 0.0108(15) 0.0141(15)
C7 0.0289(18) 0.0303(18) 0.044(2) 0.0081(15) 0.0118(15) 0.0107(15)
C8 0.037(2) 0.0323(19) 0.053(2) 0.0072(16) 0.0150(17) 0.0171(16)
C9 0.039(2) 0.0305(18) 0.046(2) 0.0032(15) 0.0178(16) 0.0139(16)
O 0.079(2) 0.0497(17) 0.0456(15) 0.0187(13) 0.0329(14) 0.0328(15)
C10 0.048(2) 0.037(2) 0.043(2) 0.0111(16) 0.0137(17) 0.0240(17)
C11 0.067(3) 0.032(2) 0.059(2) 0.0138(18) 0.022(2) 0.0210(19)
C12 0.068(3) 0.057(3) 0.070(3) 0.017(2) 0.009(2) 0.039(2)
C13 0.076(3) 0.050(2) 0.064(3) 0.018(2) 0.033(2) 0.043(2)
C14 0.047(2) 0.042(2) 0.056(2) 0.0206(18) 0.0228(18) 0.0235(18)
C15 0.064(3) 0.049(2) 0.059(3) 0.007(2) 0.035(2) 0.030(2)
C16 0.075(3) 0.083(4) 0.093(4) 0.005(3) 0.056(3) 0.034(3)
C17 0.097(4) 0.067(3) 0.060(3) -0.006(2) 0.033(3) 0.036(3)
C18 0.136(5) 0.084(4) 0.102(4) 0.023(3) 0.071(4) 0.081(4)
B 0.0275(19) 0.034(2) 0.0328(19) 0.0108(16) 0.0098(16) 0.0178(17)
C19 0.0267(17) 0.0256(16) 0.0322(17) 0.0060(13) 0.0075(13) 0.0126(14)
C20 0.0334(18) 0.0334(18) 0.0372(18) 0.0111(14) 0.0122(15) 0.0203(15)
C21 0.043(2) 0.0328(18) 0.0357(18) 0.0105(15) 0.0148(16) 0.0198(16)
C22 0.041(2) 0.0334(18) 0.0360(18) 0.0096(15) 0.0196(16) 0.0142(16)
C23 0.0290(17) 0.0306(18) 0.0368(18) 0.0044(14) 0.0091(14) 0.0139(15)
C24 0.0289(17) 0.0273(17) 0.0345(17) 0.0083(14) 0.0071(14) 0.0139(14)
C25 0.070(3) 0.055(3) 0.050(2) 0.030(2) 0.026(2) 0.038(2)
C26 0.039(2) 0.050(2) 0.060(2) 0.014(2) 0.0233(19) 0.0203(19)
C27 0.0288(17) 0.0243(16) 0.0401(19) 0.0126(14) 0.0121(15) 0.0137(14)
C28 0.0302(18) 0.0329(18) 0.0425(19) 0.0132(15) 0.0099(15) 0.0173(15)
C29 0.0336(19) 0.0305(18) 0.050(2) 0.0131(16) 0.0054(16) 0.0138(16)
C30 0.0266(18) 0.038(2) 0.070(3) 0.0220(19) 0.0088(18) 0.0159(16)
C31 0.0318(19) 0.0347(19) 0.064(2) 0.0201(18) 0.0194(18) 0.0205(16)
C32 0.0336(19) 0.0331(18) 0.045(2) 0.0131(15) 0.0133(15) 0.0194(15)
C33 0.044(2) 0.055(3) 0.061(3) 0.008(2) -0.004(2) 0.021(2)
C34 0.047(2) 0.060(3) 0.083(3) 0.020(3) 0.029(2) 0.033(2)
C35 0.0233(16) 0.0341(18) 0.0365(18) 0.0133(14) 0.0102(14) 0.0142(14)
C36 0.0286(17) 0.0344(18) 0.0382(18) 0.0127(15) 0.0121(14) 0.0158(15)
C37 0.0313(18) 0.0341(19) 0.049(2) 0.0124(16) 0.0109(16) 0.0155(15)
C38 0.037(2) 0.033(2) 0.053(2) 0.0196(17) 0.0089(17) 0.0158(16)
C39 0.037(2) 0.036(2) 0.0359(19) 0.0159(16) 0.0052(15) 0.0094(16)
C40 0.0332(18) 0.0324(18) 0.0356(18) 0.0087(15) 0.0098(15) 0.0115(15)
C41 0.060(3) 0.041(2) 0.075(3) 0.015(2) 0.027(2) 0.027(2)
C42 0.062(3) 0.042(2) 0.046(2) 0.0189(19) 0.008(2) 0.010(2)
C43 0.0277(17) 0.0327(18) 0.0360(18) 0.0142(14) 0.0150(14) 0.0147(14)
C44 0.0285(18) 0.0351(19) 0.0410(19) 0.0156(16) 0.0100(15) 0.0135(15)
C45 0.0331(19) 0.043(2) 0.038(2) 0.0130(17) 0.0092(16) 0.0103(17)
C46 0.037(2) 0.036(2) 0.041(2) 0.0013(16) 0.0112(16) 0.0084(16)
C47 0.0346(19) 0.036(2) 0.046(2) 0.0058(16) 0.0131(16) 0.0160(16)
C48 0.0317(18) 0.0343(19) 0.0361(18) 0.0114(15) 0.0098(15) 0.0163(15)
C49 0.052(3) 0.058(3) 0.049(3) 0.016(2) 0.003(2) 0.015(2)
C50 0.057(3) 0.047(3) 0.074(3) -0.001(2) 0.015(2) 0.028(2)
F25A 0.197(4) 0.184(3) 0.153(3) 0.146(3) 0.144(3) 0.159(3)
F25B 0.137(3) 0.094(2) 0.099(2) 0.0482(19) -0.043(2) 0.038(2)
F25C 0.135(3) 0.0793(19) 0.0924(19) 0.0472(16) 0.0476(18) 0.082(2)
F26A 0.170(5) 0.256(6) 0.316(8) 0.248(6) 0.198(5) 0.196(5)
F26B 0.098(3) 0.173(4) 0.076(2) -0.014(3) 0.022(2) 0.102(3)
F26C 0.0296(17) 0.101(3) 0.161(4) -0.040(3) -0.001(2) 0.0232(18)
F33A 0.0470(16) 0.123(3) 0.0837(19) -0.0067(17) -0.0179(14) 0.0333(17)
F33B 0.0778(19) 0.102(2) 0.0506(15) 0.0085(15) 0.0035(14) 0.0255(17)
F33C 0.151(3) 0.0616(19) 0.087(2) -0.0212(15) -0.0336(19) 0.058(2)
F34A 0.083(3) 0.114(4) 0.167(4) -0.039(3) 0.063(3) 0.038(3)
F34B 0.111(4) 0.266(7) 0.127(3) 0.065(4) 0.052(3) 0.157(5)
F34C 0.230(6) 0.151(4) 0.215(6) 0.145(4) 0.197(6) 0.149(5)
F41A 0.247(7) 0.091(3) 0.114(3) 0.035(2) 0.055(4) 0.132(4)
F41B 0.078(3) 0.137(4) 0.199(5) -0.122(4) -0.034(3) 0.047(3)
F41C 0.203(5) 0.067(2) 0.128(3) 0.034(2) 0.122(3) 0.075(3)
F42A 0.299(8) 0.066(3) 0.059(2) 0.0383(19) 0.030(3) 0.076(3)
F42B 0.105(3) 0.059(2) 0.0389(16) 0.0023(14) 0.0002(16) 0.0049(19)
F42C 0.085(3) 0.399(10) 0.075(3) 0.118(4) 0.060(3) 0.113(5)
F49A 0.188(5) 0.161(4) 0.062(2) -0.038(2) -0.057(3) 0.113(4)
F49B 0.085(2) 0.076(2) 0.072(2) 0.0415(18) -0.0116(16) 0.0194(17)
F49C 0.0434(19) 0.206(5) 0.137(3) 0.116(3) 0.0198(19) 0.048(2)
F50A 0.153(4) 0.074(2) 0.108(3) -0.044(2) -0.028(2) 0.077(3)
F50B 0.174(4) 0.089(2) 0.157(4) 0.076(3) 0.092(3) 0.095(3)
F50C 0.063(2) 0.069(2) 0.170(4) -0.003(2) 0.008(2) 0.0478(17)
C51S 0.113(6) 0.153(7) 0.125(6) 0.049(6) 0.043(5) 0.048(5)
Cl1S 0.1503(17) 0.1309(15) 0.1271(14) 0.0442(12) 0.0303(13) 0.0869(14)
Cl2S 0.156(3) 0.135(2) 0.208(3) -0.026(2) -0.023(2) 0.097(2)
Cl3S 0.40(3) 0.37(2) 0.140(11) 0.034(12) 0.072(11) 0.27(2)
Cl4S 0.40(3) 0.82(7) 0.33(2) -0.14(4) 0.10(2) 0.14(3)
Cl5S 0.27(3) 1.06(12) 0.58(7) 0.68(9) 0.30(4) 0.42(6)

loop_
_atom_type_symbol
_atom_type_description
_atom_type_scat_dispersion_real
_atom_type_scat_dispersion_imag
_atom_type_scat_source
C C 0.0033 0.0016 'International Tables Vol C Tables 4.2.6.8 and 6.1.1.4'
H H 0.0000 0.0000 'International Tables Vol C Tables 4.2.6.8 and 6.1.1.4'
B B 0.0013 0.0007 'International Tables Vol C Tables 4.2.6.8 and 6.1.1.4'
O O 0.0106 0.0060 'International Tables Vol C Tables 4.2.6.8 and 6.1.1.4'
F F 0.0171 0.0103 'International Tables Vol C Tables 4.2.6.8 and 6.1.1.4'
Cl Cl 0.1484 0.1585 'International Tables Vol C Tables 4.2.6.8 and 6.1.1.4'
Ni Ni 0.3393 1.1124 'International Tables Vol C Tables 4.2.6.8 and 6.1.1.4'

loop_
_geom_angle_atom_site_label_1
_geom_angle_atom_site_label_2
_geom_angle_atom_site_label_3
_geom_angle
_geom_angle_site_symmetry_1
_geom_angle_site_symmetry_3
_geom_angle_publ_flag
C2 Ni C3 40.58(18) . . ?
C2 Ni C1 40.59(19) . . ?
C3 Ni C1 71.28(19) . . ?
C2 Ni C6 149.87(17) . . ?
C3 Ni C6 109.65(16) . . ?
C1 Ni C6 143.30(18) . . ?
C2 Ni C7 133.57(18) . . ?
C3 Ni C7 102.20(16) . . ?
C1 Ni C7 173.46(17) . . ?
C6 Ni C7 38.60(13) . . ?
C2 Ni C8 125.20(18) . . ?
C3 Ni C8 120.11(18) . . ?
C1 Ni C8 145.03(18) . . ?
C6 Ni C8 68.07(13) . . ?
C7 Ni C8 37.78(13) . . ?
C2 Ni C5 153.56(18) . . ?
C3 Ni C5 135.87(17) . . ?
C1 Ni C5 115.37(18) . . ?
C6 Ni C5 38.04(12) . . ?
C7 Ni C5 69.52(13) . . ?
C8 Ni C5 80.58(13) . . ?
C2 Ni C4 140.80(17) . . ?
C3 Ni C4 172.18(18) . . ?
C1 Ni C4 106.08(17) . . ?
C6 Ni C4 67.80(13) . . ?
C7 Ni C4 80.45(13) . . ?
C8 Ni C4 66.38(13) . . ?
C5 Ni C4 38.02(12) . . ?
C2 Ni C9 127.18(17) . . ?
C3 Ni C9 150.63(18) . . ?
C1 Ni C9 117.36(17) . . ?
C6 Ni C9 80.53(13) . . ?
C7 Ni C9 68.04(13) . . ?
C8 Ni C9 36.68(13) . . ?
C5 Ni C9 68.60(13) . . ?
C4 Ni C9 37.17(13) . . ?
C2 C1 Ni 67.3(2) . . ?
C2 C1 H1A 117.0 . . ?
Ni C1 H1A 117.0 . . ?
C2 C1 H1B 117.0 . . ?
Ni C1 H1B 117.0 . . ?
H1A C1 H1B 114.0 . . ?
C3 C2 C1 116.8(5) . . ?
C3 C2 Ni 71.8(3) . . ?
C1 C2 Ni 72.1(3) . . ?
C3 C2 H2 121.5 . . ?
C1 C2 H2 121.5 . . ?
Ni C2 H2 121.5 . . ?
C2 C3 Ni 67.6(3) . . ?
C2 C3 H3A 116.9 . . ?
Ni C3 H3A 116.9 . . ?
C2 C3 H3B 116.9 . . ?
Ni C3 H3B 116.9 . . ?
H3A C3 H3B 113.9 . . ?
O C4 C9 116.3(3) . . ?
O C4 C5 120.8(3) . . ?
C9 C4 C5 122.9(3) . . ?
O C4 Ni 131.4(3) . . ?
C9 C4 Ni 73.3(2) . . ?
C5 C4 Ni 70.7(2) . . ?
C6 C5 C4 116.5(3) . . ?
C6 C5 C10 120.9(3) . . ?
C4 C5 C10 122.6(3) . . ?
C6 C5 Ni 68.48(19) . . ?
C4 C5 Ni 71.3(2) . . ?
C10 C5 Ni 132.7(2) . . ?
C5 C6 C7 122.4(3) . . ?
C5 C6 Ni 73.48(19) . . ?
C7 C6 Ni 71.15(19) . . ?
C5 C6 H6 118.3 . . ?
C7 C6 H6 118.3 . . ?
Ni C6 H6 118.3 . . ?
C8 C7 C6 118.5(3) . . ?
C8 C7 C14 120.3(3) . . ?
C6 C7 C14 121.2(3) . . ?
C8 C7 Ni 73.1(2) . . ?
C6 C7 Ni 70.25(19) . . ?
C14 C7 Ni 128.9(2) . . ?
C9 C8 C7 122.6(3) . . ?
C9 C8 Ni 73.9(2) . . ?
C7 C8 Ni 69.07(19) . . ?
C9 C8 H8 117.9 . . ?
C7 C8 H8 117.9 . . ?
Ni C8 H8 117.9 . . ?
C8 C9 C4 117.2(3) . . ?
C8 C9 C15 120.6(3) . . ?
C4 C9 C15 122.2(3) . . ?
C8 C9 Ni 69.4(2) . . ?
C4 C9 Ni 69.5(2) . . ?
C15 C9 Ni 133.4(3) . . ?
C4 O H1OH 118(3) . . ?
C13 C10 C12 107.2(3) . . ?
C13 C10 C11 106.7(3) . . ?
C12 C10 C11 110.5(3) . . ?
C13 C10 C5 111.0(3) . . ?
C12 C10 C5 109.1(3) . . ?
C11 C10 C5 112.2(3) . . ?
C10 C11 H11A 109.5 . . ?
C10 C11 H11B 109.5 . . ?
H11A C11 H11B 109.5 . . ?
C10 C11 H11C 109.5 . . ?
H11A C11 H11C 109.5 . . ?
H11B C11 H11C 109.5 . . ?
C10 C12 H12A 109.5 . . ?
C10 C12 H12B 109.5 . . ?
H12A C12 H12B 109.5 . . ?
C10 C12 H12C 109.5 . . ?
H12A C12 H12C 109.5 . . ?
H12B C12 H12C 109.5 . . ?
C10 C13 H13A 109.5 . . ?
C10 C13 H13B 109.5 . . ?
H13A C13 H13B 109.5 . . ?
C10 C13 H13C 109.5 . . ?
H13A C13 H13C 109.5 . . ?
H13B C13 H13C 109.5 . . ?
C7 C14 H14A 109.5 . . ?
C7 C14 H14B 109.5 . . ?
H14A C14 H14B 109.5 . . ?
C7 C14 H14C 109.5 . . ?
H14A C14 H14C 109.5 . . ?
H14B C14 H14C 109.5 . . ?
C17 C15 C18 108.1(4) . . ?
C17 C15 C16 110.8(4) . . ?
C18 C15 C16 107.9(4) . . ?
C17 C15 C9 109.5(3) . . ?
C18 C15 C9 110.6(3) . . ?
C16 C15 C9 109.9(3) . . ?
C15 C16 H16A 109.5 . . ?
C15 C16 H16B 109.5 . . ?
H16A C16 H16B 109.5 . . ?
C15 C16 H16C 109.5 . . ?
H16A C16 H16C 109.5 . . ?
H16B C16 H16C 109.5 . . ?
C15 C17 H17A 109.5 . . ?
C15 C17 H17B 109.5 . . ?
H17A C17 H17B 109.5 . . ?
C15 C17 H17C 109.5 . . ?
H17A C17 H17C 109.5 . . ?
H17B C17 H17C 109.5 . . ?
C15 C18 H18A 109.5 . . ?
C15 C18 H18B 109.5 . . ?
H18A C18 H18B 109.5 . . ?
C15 C18 H18C 109.5 . . ?
H18A C18 H18C 109.5 . . ?
H18B C18 H18C 109.5 . . ?
C43 B C35 112.7(3) . . ?
C43 B C27 112.3(3) . . ?
C35 B C27 103.2(2) . . ?
C43 B C19 104.6(3) . . ?
C35 B C19 112.5(2) . . ?
C27 B C19 111.8(3) . . ?
C20 C19 C24 115.8(3) . . ?
C20 C19 B 120.9(3) . . ?
C24 C19 B 123.1(3) . . ?
C21 C20 C19 122.4(3) . . ?
C21 C20 H20 118.8 . . ?
C19 C20 H20 118.8 . . ?
C22 C21 C20 120.6(3) . . ?
C22 C21 C25 120.2(3) . . ?
C20 C21 C25 119.2(3) . . ?
C21 C22 C23 118.4(3) . . ?
C21 C22 H22 120.8 . . ?
C23 C22 H22 120.8 . . ?
C22 C23 C24 120.7(3) . . ?
C22 C23 C26 119.1(3) . . ?
C24 C23 C26 120.2(3) . . ?
C23 C24 C19 122.2(3) . . ?
C23 C24 H24 118.9 . . ?
C19 C24 H24 118.9 . . ?
F25A C25 F25B 108.5(4) . . ?
F25A C25 F25C 104.8(3) . . ?
F25B C25 F25C 103.0(4) . . ?
F25A C25 C21 113.9(3) . . ?
F25B C25 C21 113.1(3) . . ?
F25C C25 C21 112.6(3) . . ?
F26D C26 F26F 104.7(8) . . ?
F26D C26 F26E 103.6(8) . . ?
F26F C26 F26E 103.9(7) . . ?
F26D C26 F26A 131.0(4) . . ?
F26F C26 F26A 56.5(7) . . ?
F26E C26 F26A 51.6(7) . . ?
F26D C26 F26C 45.6(8) . . ?
F26F C26 F26C 131.6(4) . . ?
F26E C26 F26C 62.7(8) . . ?
F26A C26 F26C 109.5(5) . . ?
F26D C26 F26B 56.3(8) . . ?
F26F C26 F26B 53.9(8) . . ?
F26E C26 F26B 133.3(4) . . ?
F26A C26 F26B 106.7(5) . . ?
F26C C26 F26B 99.7(3) . . ?
F26D C26 C23 113.7(4) . . ?
F26F C26 C23 114.7(4) . . ?
F26E C26 C23 114.9(4) . . ?
F26A C26 C23 115.2(3) . . ?
F26C C26 C23 112.8(3) . . ?
F26B C26 C23 111.8(3) . . ?
C28 C27 C32 115.2(3) . . ?
C28 C27 B 122.4(3) . . ?
C32 C27 B 122.0(3) . . ?
C29 C28 C27 123.0(3) . . ?
C29 C28 H28 118.5 . . ?
C27 C28 H28 118.5 . . ?
C28 C29 C30 120.5(3) . . ?
C28 C29 C33 119.4(3) . . ?
C30 C29 C33 120.0(3) . . ?
C31 C30 C29 118.0(3) . . ?
C31 C30 H30 121.0 . . ?
C29 C30 H30 121.0 . . ?
C30 C31 C32 121.2(3) . . ?
C30 C31 C34 119.6(3) . . ?
C32 C31 C34 119.2(4) . . ?
C31 C32 C27 122.1(3) . . ?
C31 C32 H32 118.9 . . ?
C27 C32 H32 118.9 . . ?
F33C C33 F33B 105.9(4) . . ?
F33C C33 F33A 106.1(4) . . ?
F33B C33 F33A 103.9(3) . . ?
F33C C33 C29 113.4(3) . . ?
F33B C33 C29 112.9(3) . . ?
F33A C33 C29 113.8(4) . . ?
F34F C34 F34D 105.2(7) . . ?
F34F C34 F34E 104.6(8) . . ?
F34D C34 F34E 103.4(7) . . ?
F34F C34 F34C 131.4(4) . . ?
F34D C34 F34C 46.8(7) . . ?
F34E C34 F34C 60.6(7) . . ?
F34F C34 F34A 57.8(8) . . ?
F34D C34 F34A 132.7(4) . . ?
F34E C34 F34A 51.6(7) . . ?
F34C C34 F34A 108.0(5) . . ?
F34F C34 F34B 46.2(7) . . ?
F34D C34 F34B 64.2(7) . . ?
F34E C34 F34B 132.7(4) . . ?
F34C C34 F34B 107.2(5) . . ?
F34A C34 F34B 101.6(4) . . ?
F34F C34 C31 114.8(4) . . ?
F34D C34 C31 113.2(4) . . ?
F34E C34 C31 114.4(4) . . ?
F34C C34 C31 113.2(3) . . ?
F34A C34 C31 113.8(3) . . ?
F34B C34 C31 112.2(4) . . ?
C36 C35 C40 115.4(3) . . ?
C36 C35 B 122.1(3) . . ?
C40 C35 B 122.2(3) . . ?
C35 C36 C37 122.3(3) . . ?
C35 C36 H36 118.9 . . ?
C37 C36 H36 118.9 . . ?
C38 C37 C36 120.6(3) . . ?
C38 C37 C41 120.4(3) . . ?
C36 C37 C41 118.9(3) . . ?
C39 C38 C37 118.6(3) . . ?
C39 C38 H38 120.7 . . ?
C37 C38 H38 120.7 . . ?
C38 C39 C40 120.5(3) . . ?
C38 C39 C42 121.1(3) . . ?
C40 C39 C42 118.4(3) . . ?
C39 C40 C35 122.5(3) . . ?
C39 C40 H40 118.7 . . ?
C35 C40 H40 118.7 . . ?
F41E C41 F41D 105.0(8) . . ?
F41E C41 F41F 106.2(8) . . ?
F41D C41 F41F 101.2(8) . . ?
F41E C41 F41B 130.4(5) . . ?
F41D C41 F41B 40.7(8) . . ?
F41F C41 F41B 64.6(8) . . ?
F41E C41 F41C 42.3(8) . . ?
F41D C41 F41C 67.5(8) . . ?
F41F C41 F41C 131.4(5) . . ?
F41B C41 F41C 105.0(5) . . ?
F41E C41 F41A 65.2(9) . . ?
F41D C41 F41A 130.9(5) . . ?
F41F C41 F41A 46.2(8) . . ?
F41B C41 F41A 107.2(5) . . ?
F41C C41 F41A 104.5(4) . . ?
F41E C41 C37 115.1(4) . . ?
F41D C41 C37 113.9(4) . . ?
F41F C41 C37 114.1(4) . . ?
F41B C41 C37 112.6(3) . . ?
F41C C41 C37 113.5(3) . . ?
F41A C41 C37 113.3(4) . . ?
F42E C42 F42F 106.7(8) . . ?
F42E C42 F42D 103.0(8) . . ?
F42F C42 F42D 103.9(7) . . ?
F42E C42 F42C 64.5(7) . . ?
F42F C42 F42C 130.2(5) . . ?
F42D C42 F42C 42.3(7) . . ?
F42E C42 F42B 130.9(5) . . ?
F42F C42 F42B 38.4(8) . . ?
F42D C42 F42B 69.8(8) . . ?
F42C C42 F42B 108.1(5) . . ?
F42E C42 F42A 46.3(7) . . ?
F42F C42 F42A 66.1(8) . . ?
F42D C42 F42A 132.8(4) . . ?
F42C C42 F42A 107.3(5) . . ?
F42B C42 F42A 102.2(4) . . ?
F42E C42 C39 114.1(4) . . ?
F42F C42 C39 113.8(4) . . ?
F42D C42 C39 114.1(4) . . ?
F42C C42 C39 114.0(4) . . ?
F42B C42 C39 112.7(3) . . ?
F42A C42 C39 111.7(4) . . ?
C44 C43 C48 115.2(3) . . ?
C44 C43 B 123.0(3) . . ?
C48 C43 B 121.7(3) . . ?
C45 C44 C43 122.6(3) . . ?
C45 C44 H44 118.7 . . ?
C43 C44 H44 118.7 . . ?
C46 C45 C44 120.5(3) . . ?
C46 C45 C49 120.8(3) . . ?
C44 C45 C49 118.7(3) . . ?
C45 C46 C47 118.6(3) . . ?
C45 C46 H46 120.7 . . ?
C47 C46 H46 120.7 . . ?
C46 C47 C48 120.4(3) . . ?
C46 C47 C50 120.3(3) . . ?
C48 C47 C50 119.3(3) . . ?
C47 C48 C43 122.6(3) . . ?
C47 C48 H48 118.7 . . ?
C43 C48 H48 118.7 . . ?
F49E C49 F49F 103.3(9) . . ?
F49E C49 F49D 104.0(9) . . ?
F49F C49 F49D 103.6(9) . . ?
F49E C49 F49C 62.8(15) . . ?
F49F C49 F49C 130.9(5) . . ?
F49D C49 F49C 46.1(16) . . ?
F49E C49 F49B 130.9(5) . . ?
F49F C49 F49B 46.8(16) . . ?
F49D C49 F49B 61.8(16) . . ?
F49C C49 F49B 104.6(4) . . ?
F49E C49 F49A 46.7(15) . . ?
F49F C49 F49A 61.6(15) . . ?
F49D C49 F49A 131.3(5) . . ?
F49C C49 F49A 106.1(4) . . ?
F49B C49 F49A 105.1(4) . . ?
F49E C49 C45 114.3(4) . . ?
F49F C49 C45 115.5(4) . . ?
F49D C49 C45 114.7(4) . . ?
F49C C49 C45 112.9(3) . . ?
F49B C49 C45 114.1(3) . . ?
F49A C49 C45 113.3(4) . . ?
F50D C50 F50F 103.5(10) . . ?
F50D C50 F50E 104.5(10) . . ?
F50F C50 F50E 104.3(9) . . ?
F50D C50 F50A 132.2(5) . . ?
F50F C50 F50A 55.5(16) . . ?
F50E C50 F50A 53.6(16) . . ?
F50D C50 F50C 50.9(16) . . ?
F50F C50 F50C 132.2(5) . . ?
F50E C50 F50C 58.5(16) . . ?
F50A C50 F50C 108.1(4) . . ?
F50D C50 F50B 55.3(16) . . ?
F50F C50 F50B 53.4(16) . . ?
F50E C50 F50B 133.2(4) . . ?
F50A C50 F50B 105.6(4) . . ?
F50C C50 F50B 103.4(4) . . ?
F50D C50 C47 113.7(4) . . ?
F50F C50 C47 113.8(4) . . ?
F50E C50 C47 115.6(4) . . ?
F50A C50 C47 114.1(4) . . ?
F50C C50 C47 113.6(4) . . ?
F50B C50 C47 111.2(3) . . ?

loop_
_geom_bond_atom_site_label_1
_geom_bond_atom_site_label_2
_geom_bond_distance
_geom_bond_site_symmetry_2
_geom_bond_publ_flag
Ni C2 1.958(5) . ?
Ni C3 2.011(4) . ?
Ni C1 2.019(4) . ?
Ni C6 2.126(4) . ?
Ni C7 2.138(3) . ?
Ni C8 2.191(4) . ?
Ni C5 2.191(4) . ?
Ni C4 2.199(4) . ?
Ni C9 2.248(4) . ?
C1 C2 1.380(6) . ?
C1 H1A 0.9800 . ?
C1 H1B 0.9800 . ?
C2 C3 1.377(6) . ?
C2 H2 0.9900 . ?
C3 H3A 0.9800 . ?
C3 H3B 0.9800 . ?
C4 O 1.353(4) . ?
C4 C9 1.418(5) . ?
C4 C5 1.430(5) . ?
C5 C6 1.408(5) . ?
C5 C10 1.545(5) . ?
C6 C7 1.409(5) . ?
C6 H6 0.9900 . ?
C7 C8 1.402(5) . ?
C7 C14 1.502(5) . ?
C8 C9 1.398(5) . ?
C8 H8 0.9900 . ?
C9 C15 1.547(5) . ?
O H1OH 0.8599(12) . ?
C10 C13 1.519(5) . ?
C10 C12 1.532(6) . ?
C10 C11 1.537(5) . ?
C11 H11A 0.9700 . ?
C11 H11B 0.9700 . ?
C11 H11C 0.9700 . ?
C12 H12A 0.9700 . ?
C12 H12B 0.9700 . ?
C12 H12C 0.9700 . ?
C13 H13A 0.9700 . ?
C13 H13B 0.9700 . ?
C13 H13C 0.9700 . ?
C14 H14A 0.9700 . ?
C14 H14B 0.9700 . ?
C14 H14C 0.9700 . ?
C15 C17 1.517(7) . ?
C15 C18 1.531(6) . ?
C15 C16 1.542(6) . ?
C16 H16A 0.9700 . ?
C16 H16B 0.9700 . ?
C16 H16C 0.9700 . ?
C17 H17A 0.9700 . ?
C17 H17B 0.9700 . ?
C17 H17C 0.9700 . ?
C18 H18A 0.9700 . ?
C18 H18B 0.9700 . ?
C18 H18C 0.9700 . ?
B C43 1.631(5) . ?
B C35 1.642(5) . ?
B C27 1.642(5) . ?
B C19 1.645(5) . ?
C19 C20 1.395(4) . ?
C19 C24 1.397(4) . ?
C20 C21 1.389(4) . ?
C20 H20 0.9400 . ?
C21 C22 1.378(5) . ?
C21 C25 1.483(5) . ?
C22 C23 1.384(5) . ?
C22 H22 0.9400 . ?
C23 C24 1.387(4) . ?
C23 C26 1.489(5) . ?
C24 H24 0.9400 . ?
C25 F25A 1.310(5) . ?
C25 F25B 1.310(5) . ?
C25 F25C 1.316(5) . ?
C26 F26D 1.238(7) . ?
C26 F26F 1.240(7) . ?
C26 F26E 1.257(8) . ?
C26 F26A 1.258(5) . ?
C26 F26C 1.313(5) . ?
C26 F26B 1.338(5) . ?
C27 C28 1.392(5) . ?
C27 C32 1.401(4) . ?
C28 C29 1.381(5) . ?
C28 H28 0.9400 . ?
C29 C30 1.384(5) . ?
C29 C33 1.480(6) . ?
C30 C31 1.374(5) . ?
C30 H30 0.9400 . ?
C31 C32 1.384(5) . ?
C31 C34 1.496(5) . ?
C32 H32 0.9400 . ?
C33 F33C 1.316(5) . ?
C33 F33B 1.326(5) . ?
C33 F33A 1.339(5) . ?
C34 F34F 1.227(7) . ?
C34 F34D 1.248(8) . ?
C34 F34E 1.261(7) . ?
C34 F34C 1.271(5) . ?
C34 F34A 1.304(6) . ?
C34 F34B 1.320(5) . ?
C35 C36 1.393(5) . ?
C35 C40 1.396(4) . ?
C36 C37 1.394(5) . ?
C36 H36 0.9400 . ?
C37 C38 1.376(5) . ?
C37 C41 1.483(5) . ?
C38 C39 1.372(5) . ?
C38 H38 0.9400 . ?
C39 C40 1.389(5) . ?
C39 C42 1.493(5) . ?
C40 H40 0.9400 . ?
C41 F41E 1.243(8) . ?
C41 F41D 1.245(8) . ?
C41 F41F 1.246(8) . ?
C41 F41B 1.293(6) . ?
C41 F41C 1.307(5) . ?
C41 F41A 1.316(5) . ?
C42 F42E 1.238(8) . ?
C42 F42F 1.238(7) . ?
C42 F42D 1.262(8) . ?
C42 F42C 1.264(6) . ?
C42 F42B 1.306(5) . ?
C42 F42A 1.345(6) . ?
C43 C44 1.399(5) . ?
C43 C48 1.401(4) . ?
C44 C45 1.385(5) . ?
C44 H44 0.9400 . ?
C45 C46 1.382(5) . ?
C45 C49 1.481(5) . ?
C46 C47 1.382(5) . ?
C46 H46 0.9400 . ?
C47 C48 1.387(5) . ?
C47 C50 1.486(5) . ?
C48 H48 0.9400 . ?
C49 F49E 1.243(8) . ?
C49 F49F 1.247(8) . ?
C49 F49D 1.248(8) . ?
C49 F49C 1.314(5) . ?
C49 F49B 1.316(5) . ?
C49 F49A 1.322(6) . ?
C50 F50D 1.240(8) . ?
C50 F50F 1.246(8) . ?
C50 F50E 1.249(8) . ?
C50 F50A 1.302(5) . ?
C50 F50C 1.304(5) . ?
C50 F50B 1.345(5) . ?
C51S Cl1S 1.621(8) . ?
C51S Cl2S 1.796(9) . ?
C51S H51A 0.9800 . ?
C51S H51B 0.9800 . ?

loop_
_geom_torsion_atom_site_label_1
_geom_torsion_atom_site_label_2
_geom_torsion_atom_site_label_3
_geom_torsion_atom_site_label_4
_geom_torsion
_geom_torsion_site_symmetry_1
_geom_torsion_site_symmetry_2
_geom_torsion_site_symmetry_3
_geom_torsion_site_symmetry_4
_geom_torsion_publ_flag
C3 Ni C1 C2 -33.2(3) . . . . ?
C6 Ni C1 C2 -131.2(3) . . . . ?
C7 Ni C1 C2 -28.4(17) . . . . ?
C8 Ni C1 C2 82.9(4) . . . . ?
C5 Ni C1 C2 -165.9(3) . . . . ?
C4 Ni C1 C2 154.6(3) . . . . ?
C9 Ni C1 C2 116.2(3) . . . . ?
Ni C1 C2 C3 57.9(4) . . . . ?
C1 Ni C2 C3 -127.2(5) . . . . ?
C6 Ni C2 C3 -10.8(5) . . . . ?
C7 Ni C2 C3 48.5(4) . . . . ?
C8 Ni C2 C3 96.9(3) . . . . ?
C5 Ni C2 C3 -97.5(4) . . . . ?
C4 Ni C2 C3 -168.0(3) . . . . ?
C9 Ni C2 C3 142.7(3) . . . . ?
C3 Ni C2 C1 127.2(5) . . . . ?
C6 Ni C2 C1 116.4(4) . . . . ?
C7 Ni C2 C1 175.7(3) . . . . ?
C8 Ni C2 C1 -135.9(3) . . . . ?
C5 Ni C2 C1 29.7(5) . . . . ?
C4 Ni C2 C1 -40.8(4) . . . . ?
C9 Ni C2 C1 -90.1(3) . . . . ?
C1 C2 C3 Ni -58.1(4) . . . . ?
C1 Ni C3 C2 33.2(3) . . . . ?
C6 Ni C3 C2 174.2(3) . . . . ?
C7 Ni C3 C2 -146.3(3) . . . . ?
C8 Ni C3 C2 -110.3(3) . . . . ?
C5 Ni C3 C2 140.7(3) . . . . ?
C4 Ni C3 C2 104.7(11) . . . . ?
C9 Ni C3 C2 -79.6(4) . . . . ?
C2 Ni C4 O 22.5(5) . . . . ?
C3 Ni C4 O -72.9(12) . . . . ?
C1 Ni C4 O -3.7(4) . . . . ?
C6 Ni C4 O -145.3(3) . . . . ?
C7 Ni C4 O 176.6(3) . . . . ?
C8 Ni C4 O 139.9(3) . . . . ?
C5 Ni C4 O -114.5(4) . . . . ?
C9 Ni C4 O 110.6(4) . . . . ?
C2 Ni C4 C9 -88.0(3) . . . . ?
C3 Ni C4 C9 176.5(11) . . . . ?
C1 Ni C4 C9 -114.3(2) . . . . ?
C6 Ni C4 C9 104.1(2) . . . . ?
C7 Ni C4 C9 66.1(2) . . . . ?
C8 Ni C4 C9 29.30(19) . . . . ?
C5 Ni C4 C9 134.9(3) . . . . ?
C2 Ni C4 C5 137.1(3) . . . . ?
C3 Ni C4 C5 41.6(12) . . . . ?
C1 Ni C4 C5 110.8(2) . . . . ?
C6 Ni C4 C5 -30.79(18) . . . . ?
C7 Ni C4 C5 -68.9(2) . . . . ?
C8 Ni C4 C5 -105.6(2) . . . . ?
C9 Ni C4 C5 -134.9(3) . . . . ?
O C4 C5 C6 -179.6(3) . . . . ?
C9 C4 C5 C6 -0.8(5) . . . . ?
Ni C4 C5 C6 53.1(3) . . . . ?
O C4 C5 C10 -1.9(5) . . . . ?
C9 C4 C5 C10 176.9(3) . . . . ?
Ni C4 C5 C10 -129.2(3) . . . . ?
O C4 C5 Ni 127.4(3) . . . . ?
C9 C4 C5 Ni -53.9(3) . . . . ?
C2 Ni C5 C6 125.6(4) . . . . ?
C3 Ni C5 C6 57.7(3) . . . . ?
C1 Ni C5 C6 146.5(2) . . . . ?
C7 Ni C5 C6 -28.77(19) . . . . ?
C8 Ni C5 C6 -66.3(2) . . . . ?
C4 Ni C5 C6 -129.7(3) . . . . ?
C9 Ni C5 C6 -102.4(2) . . . . ?
C2 Ni C5 C4 -104.7(4) . . . . ?
C3 Ni C5 C4 -172.5(2) . . . . ?
C1 Ni C5 C4 -83.8(2) . . . . ?
C6 Ni C5 C4 129.7(3) . . . . ?
C7 Ni C5 C4 101.0(2) . . . . ?
C8 Ni C5 C4 63.4(2) . . . . ?
C9 Ni C5 C4 27.36(19) . . . . ?
C2 Ni C5 C10 12.9(5) . . . . ?
C3 Ni C5 C10 -55.0(4) . . . . ?
C1 Ni C5 C10 33.8(4) . . . . ?
C6 Ni C5 C10 -112.7(4) . . . . ?
C7 Ni C5 C10 -141.5(3) . . . . ?
C8 Ni C5 C10 -179.0(3) . . . . ?
C4 Ni C5 C10 117.5(4) . . . . ?
C9 Ni C5 C10 144.9(3) . . . . ?
C4 C5 C6 C7 -0.4(5) . . . . ?
C10 C5 C6 C7 -178.1(3) . . . . ?
Ni C5 C6 C7 54.1(3) . . . . ?
C4 C5 C6 Ni -54.5(3) . . . . ?
C10 C5 C6 Ni 127.8(3) . . . . ?
C2 Ni C6 C5 -133.8(4) . . . . ?
C3 Ni C6 C5 -141.3(2) . . . . ?
C1 Ni C6 C5 -56.5(3) . . . . ?
C7 Ni C6 C5 133.7(3) . . . . ?
C8 Ni C6 C5 103.2(2) . . . . ?
C4 Ni C6 C5 30.77(19) . . . . ?
C9 Ni C6 C5 67.2(2) . . . . ?
C2 Ni C6 C7 92.4(4) . . . . ?
C3 Ni C6 C7 85.0(2) . . . . ?
C1 Ni C6 C7 169.7(3) . . . . ?
C8 Ni C6 C7 -30.5(2) . . . . ?
C5 Ni C6 C7 -133.7(3) . . . . ?
C4 Ni C6 C7 -102.9(2) . . . . ?
C9 Ni C6 C7 -66.5(2) . . . . ?
C5 C6 C7 C8 1.8(5) . . . . ?
Ni C6 C7 C8 56.9(3) . . . . ?
C5 C6 C7 C14 -179.4(3) . . . . ?
Ni C6 C7 C14 -124.3(3) . . . . ?
C5 C6 C7 Ni -55.1(3) . . . . ?
C2 Ni C7 C8 94.1(3) . . . . ?
C3 Ni C7 C8 124.0(2) . . . . ?
C1 Ni C7 C8 119.4(15) . . . . ?
C6 Ni C7 C8 -129.7(3) . . . . ?
C5 Ni C7 C8 -101.3(2) . . . . ?
C4 Ni C7 C8 -63.5(2) . . . . ?
C9 Ni C7 C8 -27.0(2) . . . . ?
C2 Ni C7 C6 -136.2(3) . . . . ?
C3 Ni C7 C6 -106.3(2) . . . . ?
C1 Ni C7 C6 -110.9(15) . . . . ?
C8 Ni C7 C6 129.7(3) . . . . ?
C5 Ni C7 C6 28.39(19) . . . . ?
C4 Ni C7 C6 66.2(2) . . . . ?
C9 Ni C7 C6 102.8(2) . . . . ?
C2 Ni C7 C14 -21.6(4) . . . . ?
C3 Ni C7 C14 8.3(3) . . . . ?
C1 Ni C7 C14 3.7(17) . . . . ?
C6 Ni C7 C14 114.6(4) . . . . ?
C8 Ni C7 C14 -115.7(4) . . . . ?
C5 Ni C7 C14 143.0(3) . . . . ?
C4 Ni C7 C14 -179.2(3) . . . . ?
C9 Ni C7 C14 -142.6(3) . . . . ?
C6 C7 C8 C9 -2.1(5) . . . . ?
C14 C7 C8 C9 179.1(3) . . . . ?
Ni C7 C8 C9 53.4(3) . . . . ?
C6 C7 C8 Ni -55.5(3) . . . . ?
C14 C7 C8 Ni 125.7(3) . . . . ?
C2 Ni C8 C9 106.9(3) . . . . ?
C3 Ni C8 C9 155.2(2) . . . . ?
C1 Ni C8 C9 54.7(4) . . . . ?
C6 Ni C8 C9 -104.1(2) . . . . ?
C7 Ni C8 C9 -135.2(3) . . . . ?
C5 Ni C8 C9 -66.6(2) . . . . ?
C4 Ni C8 C9 -29.7(2) . . . . ?
C2 Ni C8 C7 -117.8(3) . . . . ?
C3 Ni C8 C7 -69.5(3) . . . . ?
C1 Ni C8 C7 -170.0(3) . . . . ?
C6 Ni C8 C7 31.1(2) . . . . ?
C5 Ni C8 C7 68.6(2) . . . . ?
C4 Ni C8 C7 105.6(2) . . . . ?
C9 Ni C8 C7 135.2(3) . . . . ?
C7 C8 C9 C4 1.0(5) . . . . ?
Ni C8 C9 C4 52.2(3) . . . . ?
C7 C8 C9 C15 179.6(3) . . . . ?
Ni C8 C9 C15 -129.1(3) . . . . ?
C7 C8 C9 Ni -51.3(3) . . . . ?
O C4 C9 C8 179.4(3) . . . . ?
C5 C4 C9 C8 0.6(5) . . . . ?
Ni C4 C9 C8 -52.2(3) . . . . ?
O C4 C9 C15 0.7(5) . . . . ?
C5 C4 C9 C15 -178.1(3) . . . . ?
Ni C4 C9 C15 129.2(3) . . . . ?
O C4 C9 Ni -128.5(3) . . . . ?
C5 C4 C9 Ni 52.7(3) . . . . ?
C2 Ni C9 C8 -101.1(3) . . . . ?
C3 Ni C9 C8 -47.7(4) . . . . ?
C1 Ni C9 C8 -148.2(2) . . . . ?
C6 Ni C9 C8 65.8(2) . . . . ?
C7 Ni C9 C8 27.7(2) . . . . ?
C5 Ni C9 C8 103.4(2) . . . . ?
C4 Ni C9 C8 131.3(3) . . . . ?
C2 Ni C9 C4 127.5(3) . . . . ?
C3 Ni C9 C4 -179.0(3) . . . . ?
C1 Ni C9 C4 80.4(3) . . . . ?
C6 Ni C9 C4 -65.5(2) . . . . ?
C7 Ni C9 C4 -103.6(2) . . . . ?
C8 Ni C9 C4 -131.3(3) . . . . ?
C5 Ni C9 C4 -27.94(19) . . . . ?
C2 Ni C9 C15 12.1(4) . . . . ?
C3 Ni C9 C15 65.5(5) . . . . ?
C1 Ni C9 C15 -35.0(4) . . . . ?
C6 Ni C9 C15 179.0(4) . . . . ?
C7 Ni C9 C15 140.9(4) . . . . ?
C8 Ni C9 C15 113.2(4) . . . . ?
C5 Ni C9 C15 -143.4(4) . . . . ?
C4 Ni C9 C15 -115.5(4) . . . . ?
C6 C5 C10 C13 -4.5(5) . . . . ?
C4 C5 C10 C13 177.9(3) . . . . ?
Ni C5 C10 C13 83.7(4) . . . . ?
C6 C5 C10 C12 113.4(4) . . . . ?
C4 C5 C10 C12 -64.2(4) . . . . ?
Ni C5 C10 C12 -158.4(3) . . . . ?
C6 C5 C10 C11 -123.9(3) . . . . ?
C4 C5 C10 C11 58.5(4) . . . . ?
Ni C5 C10 C11 -35.6(4) . . . . ?
C8 C9 C15 C17 -117.7(4) . . . . ?
C4 C9 C15 C17 60.9(5) . . . . ?
Ni C9 C15 C17 152.5(3) . . . . ?
C8 C9 C15 C18 1.4(5) . . . . ?
C4 C9 C15 C18 180.0(4) . . . . ?
Ni C9 C15 C18 -88.4(5) . . . . ?
C8 C9 C15 C16 120.5(4) . . . . ?
C4 C9 C15 C16 -61.0(5) . . . . ?
Ni C9 C15 C16 30.6(5) . . . . ?
C43 B C19 C20 -83.9(3) . . . . ?
C35 B C19 C20 153.4(3) . . . . ?
C27 B C19 C20 37.9(4) . . . . ?
C43 B C19 C24 90.1(3) . . . . ?
C35 B C19 C24 -32.6(4) . . . . ?
C27 B C19 C24 -148.1(3) . . . . ?
C24 C19 C20 C21 0.0(5) . . . . ?
B C19 C20 C21 174.4(3) . . . . ?
C19 C20 C21 C22 1.3(5) . . . . ?
C19 C20 C21 C25 -178.6(3) . . . . ?
C20 C21 C22 C23 -1.1(5) . . . . ?
C25 C21 C22 C23 178.7(3) . . . . ?
C21 C22 C23 C24 -0.2(5) . . . . ?
C21 C22 C23 C26 -179.8(3) . . . . ?
C22 C23 C24 C19 1.6(5) . . . . ?
C26 C23 C24 C19 -178.8(3) . . . . ?
C20 C19 C24 C23 -1.4(5) . . . . ?
B C19 C24 C23 -175.6(3) . . . . ?
C22 C21 C25 F25A -5.1(6) . . . . ?
C20 C21 C25 F25A 174.8(4) . . . . ?
C22 C21 C25 F25B 119.4(4) . . . . ?
C20 C21 C25 F25B -60.7(5) . . . . ?
C22 C21 C25 F25C -124.3(4) . . . . ?
C20 C21 C25 F25C 55.6(5) . . . . ?
C22 C23 C26 F26D 16.6(11) . . . . ?
C24 C23 C26 F26D -163.0(10) . . . . ?
C22 C23 C26 F26F -103.9(10) . . . . ?
C24 C23 C26 F26F 76.5(11) . . . . ?
C22 C23 C26 F26E 135.7(10) . . . . ?
C24 C23 C26 F26E -43.9(10) . . . . ?
C22 C23 C26 F26A -166.9(6) . . . . ?
C24 C23 C26 F26A 13.5(7) . . . . ?
C22 C23 C26 F26C 66.5(5) . . . . ?
C24 C23 C26 F26C -113.1(4) . . . . ?
C22 C23 C26 F26B -44.9(5) . . . . ?
C24 C23 C26 F26B 135.5(4) . . . . ?
C43 B C27 C28 156.3(3) . . . . ?
C35 B C27 C28 -82.0(3) . . . . ?
C19 B C27 C28 39.0(4) . . . . ?
C43 B C27 C32 -31.6(4) . . . . ?
C35 B C27 C32 90.1(3) . . . . ?
C19 B C27 C32 -148.8(3) . . . . ?
C32 C27 C28 C29 0.6(4) . . . . ?
B C27 C28 C29 173.2(3) . . . . ?
C27 C28 C29 C30 0.4(5) . . . . ?
C27 C28 C29 C33 -177.7(3) . . . . ?
C28 C29 C30 C31 -0.6(5) . . . . ?
C33 C29 C30 C31 177.5(3) . . . . ?
C29 C30 C31 C32 -0.2(5) . . . . ?
C29 C30 C31 C34 -178.9(3) . . . . ?
C30 C31 C32 C27 1.2(5) . . . . ?
C34 C31 C32 C27 179.9(3) . . . . ?
C28 C27 C32 C31 -1.3(4) . . . . ?
B C27 C32 C31 -174.0(3) . . . . ?
C28 C29 C33 F33C 66.3(5) . . . . ?
C30 C29 C33 F33C -111.8(4) . . . . ?
C28 C29 C33 F33B -54.2(5) . . . . ?
C30 C29 C33 F33B 127.7(4) . . . . ?
C28 C29 C33 F33A -172.2(3) . . . . ?
C30 C29 C33 F33A 9.7(5) . . . . ?
C30 C31 C34 F34F -85.0(11) . . . . ?
C32 C31 C34 F34F 96.3(10) . . . . ?
C30 C31 C34 F34D 35.9(10) . . . . ?
C32 C31 C34 F34D -142.8(9) . . . . ?
C30 C31 C34 F34E 154.0(10) . . . . ?
C32 C31 C34 F34E -24.7(11) . . . . ?
C30 C31 C34 F34C 87.1(6) . . . . ?
C32 C31 C34 F34C -91.6(6) . . . . ?
C30 C31 C34 F34A -149.0(5) . . . . ?
C32 C31 C34 F34A 32.3(6) . . . . ?
C30 C31 C34 F34B -34.4(6) . . . . ?
C32 C31 C34 F34B 146.9(5) . . . . ?
C43 B C35 C36 -154.4(3) . . . . ?
C27 B C35 C36 84.1(3) . . . . ?
C19 B C35 C36 -36.4(4) . . . . ?
C43 B C35 C40 32.7(4) . . . . ?
C27 B C35 C40 -88.8(3) . . . . ?
C19 B C35 C40 150.7(3) . . . . ?
C40 C35 C36 C37 -1.3(5) . . . . ?
B C35 C36 C37 -174.7(3) . . . . ?
C35 C36 C37 C38 -0.8(5) . . . . ?
C35 C36 C37 C41 176.3(3) . . . . ?
C36 C37 C38 C39 1.2(5) . . . . ?
C41 C37 C38 C39 -175.8(3) . . . . ?
C37 C38 C39 C40 0.4(5) . . . . ?
C37 C38 C39 C42 179.8(3) . . . . ?
C38 C39 C40 C35 -2.7(5) . . . . ?
C42 C39 C40 C35 177.9(3) . . . . ?
C36 C35 C40 C39 3.0(5) . . . . ?
B C35 C40 C39 176.4(3) . . . . ?
C38 C37 C41 F41E -95.5(11) . . . . ?
C36 C37 C41 F41E 87.4(11) . . . . ?
C38 C37 C41 F41D 143.1(11) . . . . ?
C36 C37 C41 F41D -33.9(11) . . . . ?
C38 C37 C41 F41F 27.5(12) . . . . ?
C36 C37 C41 F41F -149.5(11) . . . . ?
C38 C37 C41 F41B 98.7(6) . . . . ?
C36 C37 C41 F41B -78.4(6) . . . . ?
C38 C37 C41 F41C -142.1(5) . . . . ?
C36 C37 C41 F41C 40.8(6) . . . . ?
C38 C37 C41 F41A -23.2(6) . . . . ?
C36 C37 C41 F41A 159.8(5) . . . . ?
C38 C39 C42 F42E -42.8(11) . . . . ?
C40 C39 C42 F42E 136.7(10) . . . . ?
C38 C39 C42 F42F 80.1(10) . . . . ?
C40 C39 C42 F42F -100.5(10) . . . . ?
C38 C39 C42 F42D -160.9(9) . . . . ?
C40 C39 C42 F42D 18.6(10) . . . . ?
C38 C39 C42 F42C -114.3(7) . . . . ?
C40 C39 C42 F42C 65.1(7) . . . . ?
C38 C39 C42 F42B 122.1(4) . . . . ?
C40 C39 C42 F42B -58.5(5) . . . . ?
C38 C39 C42 F42A 7.7(7) . . . . ?
C40 C39 C42 F42A -172.9(5) . . . . ?
C35 B C43 C44 28.5(4) . . . . ?
C27 B C43 C44 144.6(3) . . . . ?
C19 B C43 C44 -94.0(3) . . . . ?
C35 B C43 C48 -155.1(3) . . . . ?
C27 B C43 C48 -39.1(4) . . . . ?
C19 B C43 C48 82.4(3) . . . . ?
C48 C43 C44 C45 3.8(4) . . . . ?
B C43 C44 C45 -179.7(3) . . . . ?
C43 C44 C45 C46 -2.4(5) . . . . ?
C43 C44 C45 C49 178.8(3) . . . . ?
C44 C45 C46 C47 -0.6(5) . . . . ?
C49 C45 C46 C47 178.2(3) . . . . ?
C45 C46 C47 C48 2.0(5) . . . . ?
C45 C46 C47 C50 -176.7(3) . . . . ?
C46 C47 C48 C43 -0.4(5) . . . . ?
C50 C47 C48 C43 178.3(3) . . . . ?
C44 C43 C48 C47 -2.4(4) . . . . ?
B C43 C48 C47 -179.0(3) . . . . ?
C46 C45 C49 F49E -32.6(19) . . . . ?
C44 C45 C49 F49E 146.2(19) . . . . ?
C46 C45 C49 F49F 87.0(19) . . . . ?
C44 C45 C49 F49F -94.2(19) . . . . ?
C46 C45 C49 F49D -152.6(19) . . . . ?
C44 C45 C49 F49D 26.3(19) . . . . ?
C46 C45 C49 F49C -101.9(5) . . . . ?
C44 C45 C49 F49C 76.9(5) . . . . ?
C46 C45 C49 F49B 138.8(4) . . . . ?
C44 C45 C49 F49B -42.3(5) . . . . ?
C46 C45 C49 F49A 18.7(6) . . . . ?
C44 C45 C49 F49A -162.5(5) . . . . ?
C46 C47 C50 F50D 171.3(19) . . . . ?
C48 C47 C50 F50D -7(2) . . . . ?
C46 C47 C50 F50F 53(2) . . . . ?
C48 C47 C50 F50F -125.6(19) . . . . ?
C46 C47 C50 F50E -68(2) . . . . ?
C48 C47 C50 F50E 114(2) . . . . ?
C46 C47 C50 F50A -8.2(6) . . . . ?
C48 C47 C50 F50A 173.2(4) . . . . ?
C46 C47 C50 F50C -132.7(4) . . . . ?
C48 C47 C50 F50C 48.7(5) . . . . ?
C46 C47 C50 F50B 111.1(5) . . . . ?
C48 C47 C50 F50B -67.5(5) . . . . ?
